data_7033273
loop_
_publ_author_name
'Kim, Hyo-Suk'
'George, Sheby Mary'
'Park, Bo Keun'
'Son, Seung Uk'
'Kim, Chang Gyoun'
'Chung, Taek-Mo'

_publ_section_title
;
 New heteroleptic magnesium complexes for MgO thin film application.
;
_journal_issue 5
_journal_name_full 'Dalton transactions (Cambridge, England : 2003)'
_journal_page_first 2103
_journal_page_last 2109
_journal_paper_doi 10.1039/c4dt03497j
_journal_volume 44
_journal_year 2015
_chemical_formula_sum 'C34 H66 Mg2 N2 O6'
_chemical_formula_weight 647.51
_chemical_name_systematic
; 
 ? 
;
_space_group_IT_number 2
_symmetry_cell_setting triclinic
_symmetry_space_group_name_Hall '-P 1'
_symmetry_space_group_name_H-M 'P -1'
_atom_sites_solution_hydrogens geom
_atom_sites_solution_primary direct
_atom_sites_solution_secondary difmap
_audit_creation_method SHELXL-97
_audit_update_record
;
2014-04-25 deposited with the CCDC.
2014-12-01 downloaded from the CCDC.
;
_cell_angle_alpha 91.692(2)
_cell_angle_beta 108.897(2)
_cell_angle_gamma 108.191(2)
_cell_formula_units_Z 1
_cell_length_a 9.9012(3)
_cell_length_b 10.0337(4)
_cell_length_c 11.2703(4)
_cell_measurement_reflns_used 5778
_cell_measurement_temperature 100(1)
_cell_measurement_theta_max 24.10
_cell_measurement_theta_min 2.57
_cell_volume 995.68(6)
_computing_cell_refinement 'Bruker SAINT'
_computing_data_collection 'Bruker APEX2'
_computing_data_reduction 'Bruker SAINT'
_computing_molecular_graphics 'Bruker SHELXTL'
_computing_publication_material 'Bruker SHELXTL'
_computing_structure_refinement 'SHELXL-97 (Sheldrick, 2008)'
_computing_structure_solution 'SHELXS-97 (Sheldrick, 2008)'
_diffrn_ambient_temperature 100(1)
_diffrn_measured_fraction_theta_full 0.995
_diffrn_measured_fraction_theta_max 0.995
_diffrn_measurement_device_type 'Bruker APEX-II CCD'
_diffrn_measurement_method '\f and \w scans'
_diffrn_radiation_monochromator graphite
_diffrn_radiation_source 'fine-focus sealed tube'
_diffrn_radiation_type MoK\a
_diffrn_radiation_wavelength 0.71073
_diffrn_reflns_av_R_equivalents 0.0480
_diffrn_reflns_av_sigmaI/netI 0.0553
_diffrn_reflns_limit_h_max 13
_diffrn_reflns_limit_h_min -13
_diffrn_reflns_limit_k_max 13
_diffrn_reflns_limit_k_min -13
_diffrn_reflns_limit_l_max 15
_diffrn_reflns_limit_l_min -15
_diffrn_reflns_number 25218
_diffrn_reflns_theta_full 28.47
_diffrn_reflns_theta_max 28.47
_diffrn_reflns_theta_min 1.93
_exptl_absorpt_coefficient_mu 0.100
_exptl_absorpt_correction_T_max 0.9842
_exptl_absorpt_correction_T_min 0.9764
_exptl_absorpt_correction_type multi-scan
_exptl_absorpt_process_details 'Bruker SADABS'
_exptl_crystal_colour silver
_exptl_crystal_density_diffrn 1.080
_exptl_crystal_density_meas ?
_exptl_crystal_density_method 'not measured'
_exptl_crystal_description Block
_exptl_crystal_F_000 356
_exptl_crystal_size_max 0.24
_exptl_crystal_size_mid 0.18
_exptl_crystal_size_min 0.16
_refine_diff_density_max 0.328
_refine_diff_density_min -0.257
_refine_diff_density_rms 0.049
_refine_ls_extinction_method none
_refine_ls_goodness_of_fit_ref 1.048
_refine_ls_hydrogen_treatment refxyz
_refine_ls_matrix_type full
_refine_ls_number_parameters 199
_refine_ls_number_reflns 5019
_refine_ls_number_restraints 0
_refine_ls_restrained_S_all 1.048
_refine_ls_R_factor_all 0.0866
_refine_ls_R_factor_gt 0.0505
_refine_ls_shift/su_max 0.000
_refine_ls_shift/su_mean 0.000
_refine_ls_structure_factor_coef Fsqd
_refine_ls_weighting_details 'calc w=1/[\s^2^(Fo^2^)+(0.0569P)^2^+0.1651P] where P=(Fo^2^+2Fc^2^)/3'
_refine_ls_weighting_scheme calc
_refine_ls_wR_factor_gt 0.1143
_refine_ls_wR_factor_ref 0.1278
_reflns_number_gt 3404
_reflns_number_total 5019
_reflns_threshold_expression >2sigma(I)
_cod_data_source_file c4dt03497j2.cif
_cod_data_source_block 20130605lt_0m
_cod_depositor_comments
;
The following automatic conversions were performed:

'_symmetry_cell_setting' value 'Triclinic' changed to 'triclinic'
according to
/usr/data/users/saulius/crontab/automatic-downloads/rss-feeds/RSC/lib/dictionaries/cif_core.dic
dictionary named 'cif_core.dic' version 2.4.2 from 2011-04-26.

Automatic conversion script
Id: cif_fix_values 2935 2014-11-11 08:27:57Z andrius 

The following automatic conversions were performed:

'_exptl_crystal_density_meas' value 'none' was changed to '?' - the
value is perceived as not measured.

Automatic conversion script
Id: cif_fix_values 3008 2015-01-20 13:52:24Z robertas 

 Adding full bibliography for 7033272--7033273.cif.
;
_cod_original_sg_symbol_H-M P-1
_cod_database_code 7033273

loop_
_symmetry_equiv_pos_as_xyz
'x, y, z'
'-x, -y, -z'

loop_
_atom_site_label
_atom_site_type_symbol
_atom_site_fract_x
_atom_site_fract_y
_atom_site_fract_z
_atom_site_U_iso_or_equiv
_atom_site_adp_type
_atom_site_occupancy
_atom_site_symmetry_multiplicity
_atom_site_calc_flag
_atom_site_refinement_flags
Mg1 Mg 0.14957(6) 0.61008(6) 0.58146(5) 0.02366(15) Uani 1 1 d .
O1 O 0.36965(12) 0.62777(12) 0.65025(10) 0.0258(3) Uani 1 1 d .
O2 O 0.16986(12) 0.69600(12) 0.74853(10) 0.0267(3) Uani 1 1 d .
O3 O 0.04757(12) 0.40421(11) 0.54903(10) 0.0256(3) Uani 1 1 d .
N1 N -0.21399(15) 0.19278(14) 0.50585(13) 0.0262(3) Uani 1 1 d .
C1 C 0.46252(18) 0.67104(16) 0.76337(15) 0.0238(4) Uani 1 1 d .
C2 C 0.42481(18) 0.71911(17) 0.86308(15) 0.0256(4) Uani 1 1 d .
H2A H 0.5017 0.7472 0.9447 0.031 Uiso 1 1 calc R
C3 C 0.28354(18) 0.72884(16) 0.85155(15) 0.0238(3) Uani 1 1 d .
C4 C 0.62589(18) 0.67622(18) 0.78554(15) 0.0268(4) Uani 1 1 d .
C5 C 0.6224(2) 0.5425(2) 0.71387(18) 0.0389(5) Uani 1 1 d .
H5A H 0.5767 0.4592 0.7491 0.058 Uiso 1 1 calc R
H5B H 0.7261 0.5492 0.7227 0.058 Uiso 1 1 calc R
H5C H 0.5620 0.5334 0.6240 0.058 Uiso 1 1 calc R
C6 C 0.6991(2) 0.8067(2) 0.73117(18) 0.0381(4) Uani 1 1 d .
H6A H 0.7017 0.8925 0.7771 0.057 Uiso 1 1 calc R
H6B H 0.6396 0.7982 0.6411 0.057 Uiso 1 1 calc R
H6C H 0.8029 0.8128 0.7406 0.057 Uiso 1 1 calc R
C7 C 0.7208(2) 0.6902(2) 0.92545(16) 0.0352(4) Uani 1 1 d .
H7A H 0.7242 0.7763 0.9715 0.053 Uiso 1 1 calc R
H7B H 0.8242 0.6961 0.9336 0.053 Uiso 1 1 calc R
H7C H 0.6750 0.6073 0.9610 0.053 Uiso 1 1 calc R
C8 C 0.25255(18) 0.78003(17) 0.96719(15) 0.0271(4) Uani 1 1 d .
C9 C 0.39349(19) 0.8360(2) 1.08820(16) 0.0347(4) Uani 1 1 d .
H9A H 0.4375 0.7613 1.1106 0.052 Uiso 1 1 calc R
H9B H 0.3645 0.8645 1.1576 0.052 Uiso 1 1 calc R
H9C H 0.4685 0.9180 1.0736 0.052 Uiso 1 1 calc R
C10 C 0.1356(2) 0.65211(19) 0.99128(17) 0.0348(4) Uani 1 1 d .
H10A H 0.1796 0.5773 1.0135 0.052 Uiso 1 1 calc R
H10B H 0.0450 0.6162 0.9146 0.052 Uiso 1 1 calc R
H10C H 0.1077 0.6812 1.0612 0.052 Uiso 1 1 calc R
C11 C 0.1841(2) 0.89742(19) 0.93287(17) 0.0349(4) Uani 1 1 d .
H11A H 0.2588 0.9790 0.9175 0.052 Uiso 1 1 calc R
H11B H 0.1564 0.9265 1.0030 0.052 Uiso 1 1 calc R
H11C H 0.0933 0.8618 0.8562 0.052 Uiso 1 1 calc R
C12 C 0.07388(19) 0.28673(17) 0.60340(16) 0.0282(4) Uani 1 1 d .
C13 C -0.07360(18) 0.15694(17) 0.54554(16) 0.0281(4) Uani 1 1 d .
H13A H -0.0685 0.1067 0.4710 0.034 Uiso 1 1 calc R
H13B H -0.0789 0.0909 0.6088 0.034 Uiso 1 1 calc R
C14 C 0.1980(2) 0.2550(2) 0.5686(2) 0.0493(6) Uani 1 1 d .
H14A H 0.2928 0.3358 0.6037 0.074 Uiso 1 1 calc R
H14B H 0.1680 0.2385 0.4761 0.074 Uiso 1 1 calc R
H14C H 0.2130 0.1703 0.6035 0.074 Uiso 1 1 calc R
C15 C 0.1262(3) 0.3176(2) 0.74781(17) 0.0501(6) Uani 1 1 d .
H15A H 0.2191 0.4008 0.7792 0.075 Uiso 1 1 calc R
H15B H 0.1464 0.2356 0.7847 0.075 Uiso 1 1 calc R
H15C H 0.0465 0.3363 0.7721 0.075 Uiso 1 1 calc R
C16 C -0.33977(19) 0.07310(18) 0.41900(18) 0.0344(4) Uani 1 1 d .
H16A H -0.3134 0.0500 0.3462 0.052 Uiso 1 1 calc R
H16B H -0.4316 0.0989 0.3894 0.052 Uiso 1 1 calc R
H16C H -0.3583 -0.0095 0.4634 0.052 Uiso 1 1 calc R
C17 C -0.2558(2) 0.2271(2) 0.61397(18) 0.0412(5) Uani 1 1 d .
H17A H -0.3487 0.2511 0.5831 0.062 Uiso 1 1 calc R
H17B H -0.1734 0.3082 0.6717 0.062 Uiso 1 1 calc R
H17C H -0.2732 0.1451 0.6592 0.062 Uiso 1 1 calc R

loop_
_atom_site_aniso_label
_atom_site_aniso_U_11
_atom_site_aniso_U_22
_atom_site_aniso_U_33
_atom_site_aniso_U_23
_atom_site_aniso_U_13
_atom_site_aniso_U_12
Mg1 0.0238(3) 0.0269(3) 0.0219(3) 0.0054(2) 0.0078(2) 0.0109(2)
O1 0.0258(6) 0.0325(6) 0.0210(6) 0.0033(5) 0.0079(5) 0.0128(5)
O2 0.0235(6) 0.0336(6) 0.0251(6) 0.0034(5) 0.0088(5) 0.0124(5)
O3 0.0275(6) 0.0253(6) 0.0239(6) 0.0074(5) 0.0058(5) 0.0120(5)
N1 0.0278(7) 0.0279(7) 0.0277(8) 0.0064(6) 0.0135(6) 0.0118(6)
C1 0.0249(8) 0.0261(8) 0.0238(9) 0.0064(7) 0.0096(7) 0.0122(7)
C2 0.0239(8) 0.0326(9) 0.0214(8) 0.0025(7) 0.0074(7) 0.0116(7)
C3 0.0252(8) 0.0234(8) 0.0232(9) 0.0045(7) 0.0104(7) 0.0067(7)
C4 0.0243(9) 0.0343(9) 0.0254(9) 0.0045(7) 0.0088(7) 0.0144(7)
C5 0.0311(10) 0.0495(12) 0.0396(11) -0.0028(9) 0.0097(8) 0.0222(9)
C6 0.0273(9) 0.0510(12) 0.0408(11) 0.0120(9) 0.0158(8) 0.0154(9)
C7 0.0281(9) 0.0515(11) 0.0302(10) 0.0037(8) 0.0065(8) 0.0235(9)
C8 0.0255(9) 0.0326(9) 0.0252(9) 0.0024(7) 0.0127(7) 0.0086(7)
C9 0.0322(10) 0.0461(11) 0.0257(9) 0.0003(8) 0.0149(8) 0.0089(8)
C10 0.0334(10) 0.0390(10) 0.0361(10) 0.0063(8) 0.0207(8) 0.0087(8)
C11 0.0364(10) 0.0344(10) 0.0378(11) -0.0015(8) 0.0183(9) 0.0125(8)
C12 0.0307(9) 0.0238(8) 0.0289(9) 0.0071(7) 0.0056(7) 0.0126(7)
C13 0.0306(9) 0.0282(9) 0.0302(9) 0.0083(7) 0.0108(7) 0.0158(7)
C14 0.0293(10) 0.0332(11) 0.0819(17) -0.0025(10) 0.0134(10) 0.0130(8)
C15 0.0609(14) 0.0414(11) 0.0298(11) 0.0129(9) -0.0008(10) 0.0098(10)
C16 0.0290(9) 0.0288(9) 0.0449(11) 0.0097(8) 0.0118(8) 0.0099(8)
C17 0.0522(12) 0.0475(12) 0.0417(11) 0.0158(9) 0.0316(10) 0.0243(10)

loop_
_atom_type_symbol
_atom_type_description
_atom_type_scat_dispersion_real
_atom_type_scat_dispersion_imag
_atom_type_scat_source
C C 0.0033 0.0016 'International Tables Vol C Tables 4.2.6.8 and 6.1.1.4'
H H 0.0000 0.0000 'International Tables Vol C Tables 4.2.6.8 and 6.1.1.4'
N N 0.0061 0.0033 'International Tables Vol C Tables 4.2.6.8 and 6.1.1.4'
O O 0.0106 0.0060 'International Tables Vol C Tables 4.2.6.8 and 6.1.1.4'
Mg Mg 0.0486 0.0363 'International Tables Vol C Tables 4.2.6.8 and 6.1.1.4'

loop_
_geom_angle_atom_site_label_1
_geom_angle_atom_site_label_2
_geom_angle_atom_site_label_3
_geom_angle
_geom_angle_site_symmetry_1
_geom_angle_site_symmetry_3
O3 Mg1 O2 112.99(5) . .
O3 Mg1 O3 79.67(5) . 2_566
O2 Mg1 O3 111.27(5) . 2_566
O3 Mg1 O1 102.16(5) . .
O2 Mg1 O1 89.36(5) . .
O3 Mg1 O1 157.00(5) 2_566 .
O3 Mg1 N1 145.60(5) . 2_566
O2 Mg1 N1 99.46(5) . 2_566
O3 Mg1 N1 78.13(5) 2_566 2_566
O1 Mg1 N1 88.84(5) . 2_566
O3 Mg1 Mg1 40.18(3) . 2_566
O2 Mg1 Mg1 119.37(4) . 2_566
O3 Mg1 Mg1 39.49(3) 2_566 2_566
O1 Mg1 Mg1 137.71(4) . 2_566
N1 Mg1 Mg1 113.48(4) 2_566 2_566
C1 O1 Mg1 128.06(10) . .
C3 O2 Mg1 128.53(10) . .
C12 O3 Mg1 136.80(10) . .
C12 O3 Mg1 122.22(10) . 2_566
Mg1 O3 Mg1 100.33(5) . 2_566
C16 N1 C17 108.86(14) . .
C16 N1 C13 109.64(13) . .
C17 N1 C13 112.47(13) . .
C16 N1 Mg1 114.61(10) . 2_566
C17 N1 Mg1 108.36(10) . 2_566
C13 N1 Mg1 102.88(9) . 2_566
O1 C1 C2 123.82(14) . .
O1 C1 C4 115.64(13) . .
C2 C1 C4 120.46(14) . .
C3 C2 C1 125.28(15) . .
C3 C2 H2A 117.4 . .
C1 C2 H2A 117.4 . .
O2 C3 C2 124.67(15) . .
O2 C3 C8 113.99(14) . .
C2 C3 C8 121.33(14) . .
C7 C4 C5 109.23(14) . .
C7 C4 C6 108.86(14) . .
C5 C4 C6 109.38(15) . .
C7 C4 C1 113.31(13) . .
C5 C4 C1 109.53(14) . .
C6 C4 C1 106.44(13) . .
C4 C5 H5A 109.5 . .
C4 C5 H5B 109.5 . .
H5A C5 H5B 109.5 . .
C4 C5 H5C 109.5 . .
H5A C5 H5C 109.5 . .
H5B C5 H5C 109.5 . .
C4 C6 H6A 109.5 . .
C4 C6 H6B 109.5 . .
H6A C6 H6B 109.5 . .
C4 C6 H6C 109.5 . .
H6A C6 H6C 109.5 . .
H6B C6 H6C 109.5 . .
C4 C7 H7A 109.5 . .
C4 C7 H7B 109.5 . .
H7A C7 H7B 109.5 . .
C4 C7 H7C 109.5 . .
H7A C7 H7C 109.5 . .
H7B C7 H7C 109.5 . .
C11 C8 C9 109.16(14) . .
C11 C8 C10 109.53(14) . .
C9 C8 C10 109.02(14) . .
C11 C8 C3 108.22(13) . .
C9 C8 C3 114.27(14) . .
C10 C8 C3 106.54(13) . .
C8 C9 H9A 109.5 . .
C8 C9 H9B 109.5 . .
H9A C9 H9B 109.5 . .
C8 C9 H9C 109.5 . .
H9A C9 H9C 109.5 . .
H9B C9 H9C 109.5 . .
C8 C10 H10A 109.5 . .
C8 C10 H10B 109.5 . .
H10A C10 H10B 109.5 . .
C8 C10 H10C 109.5 . .
H10A C10 H10C 109.5 . .
H10B C10 H10C 109.5 . .
C8 C11 H11A 109.5 . .
C8 C11 H11B 109.5 . .
H11A C11 H11B 109.5 . .
C8 C11 H11C 109.5 . .
H11A C11 H11C 109.5 . .
H11B C11 H11C 109.5 . .
O3 C12 C14 109.57(15) . .
O3 C12 C15 110.29(14) . .
C14 C12 C15 108.34(16) . .
O3 C12 C13 107.96(12) . .
C14 C12 C13 107.71(14) . .
C15 C12 C13 112.90(14) . .
N1 C13 C12 114.17(13) . .
N1 C13 H13A 108.7 . .
C12 C13 H13A 108.7 . .
N1 C13 H13B 108.7 . .
C12 C13 H13B 108.7 . .
H13A C13 H13B 107.6 . .
C12 C14 H14A 109.5 . .
C12 C14 H14B 109.5 . .
H14A C14 H14B 109.5 . .
C12 C14 H14C 109.5 . .
H14A C14 H14C 109.5 . .
H14B C14 H14C 109.5 . .
C12 C15 H15A 109.5 . .
C12 C15 H15B 109.5 . .
H15A C15 H15B 109.5 . .
C12 C15 H15C 109.5 . .
H15A C15 H15C 109.5 . .
H15B C15 H15C 109.5 . .
N1 C16 H16A 109.5 . .
N1 C16 H16B 109.5 . .
H16A C16 H16B 109.5 . .
N1 C16 H16C 109.5 . .
H16A C16 H16C 109.5 . .
H16B C16 H16C 109.5 . .
N1 C17 H17A 109.5 . .
N1 C17 H17B 109.5 . .
H17A C17 H17B 109.5 . .
N1 C17 H17C 109.5 . .
H17A C17 H17C 109.5 . .
H17B C17 H17C 109.5 . .

loop_
_geom_bond_atom_site_label_1
_geom_bond_atom_site_label_2
_geom_bond_distance
_geom_bond_site_symmetry_2
Mg1 O3 1.9581(12) .
Mg1 O2 1.9697(12) .
Mg1 O3 1.9866(11) 2_566
Mg1 O1 2.0092(12) .
Mg1 N1 2.2408(14) 2_566
Mg1 Mg1 3.0293(11) 2_566
O1 C1 1.2721(18) .
O2 C3 1.2739(18) .
O3 C12 1.4013(18) .
O3 Mg1 1.9866(11) 2_566
N1 C16 1.469(2) .
N1 C17 1.472(2) .
N1 C13 1.477(2) .
N1 Mg1 2.2408(14) 2_566
C1 C2 1.410(2) .
C1 C4 1.538(2) .
C2 C3 1.397(2) .
C2 H2A 0.9500 .
C3 C8 1.541(2) .
C4 C7 1.528(2) .
C4 C5 1.531(2) .
C4 C6 1.536(2) .
C5 H5A 0.9800 .
C5 H5B 0.9800 .
C5 H5C 0.9800 .
C6 H6A 0.9800 .
C6 H6B 0.9800 .
C6 H6C 0.9800 .
C7 H7A 0.9800 .
C7 H7B 0.9800 .
C7 H7C 0.9800 .
C8 C11 1.534(2) .
C8 C9 1.535(2) .
C8 C10 1.536(2) .
C9 H9A 0.9800 .
C9 H9B 0.9800 .
C9 H9C 0.9800 .
C10 H10A 0.9800 .
C10 H10B 0.9800 .
C10 H10C 0.9800 .
C11 H11A 0.9800 .
C11 H11B 0.9800 .
C11 H11C 0.9800 .
C12 C14 1.521(3) .
C12 C15 1.529(2) .
C12 C13 1.549(2) .
C13 H13A 0.9900 .
C13 H13B 0.9900 .
C14 H14A 0.9800 .
C14 H14B 0.9800 .
C14 H14C 0.9800 .
C15 H15A 0.9800 .
C15 H15B 0.9800 .
C15 H15C 0.9800 .
C16 H16A 0.9800 .
C16 H16B 0.9800 .
C16 H16C 0.9800 .
C17 H17A 0.9800 .
C17 H17B 0.9800 .
C17 H17C 0.9800 .

loop_
_geom_torsion_atom_site_label_1
_geom_torsion_atom_site_label_2
_geom_torsion_atom_site_label_3
_geom_torsion_atom_site_label_4
_geom_torsion
_geom_torsion_site_symmetry_1
_geom_torsion_site_symmetry_4
O3 Mg1 O1 C1 -109.18(13) . .
O2 Mg1 O1 C1 4.22(13) . .
O3 Mg1 O1 C1 158.64(14) 2_566 .
N1 Mg1 O1 C1 103.70(13) 2_566 .
Mg1 Mg1 O1 C1 -131.55(12) 2_566 .
O3 Mg1 O2 C3 96.96(13) . .
O3 Mg1 O2 C3 -175.55(12) 2_566 .
O1 Mg1 O2 C3 -5.99(13) . .
N1 Mg1 O2 C3 -94.70(13) 2_566 .
Mg1 Mg1 O2 C3 141.43(12) 2_566 .
O2 Mg1 O3 C12 -61.47(16) . .
O3 Mg1 O3 C12 -170.32(17) 2_566 .
O1 Mg1 O3 C12 33.07(15) . .
N1 Mg1 O3 C12 139.20(14) 2_566 .
Mg1 Mg1 O3 C12 -170.32(17) 2_566 .
O2 Mg1 O3 Mg1 108.85(6) . 2_566
O3 Mg1 O3 Mg1 0.0 2_566 2_566
O1 Mg1 O3 Mg1 -156.61(5) . 2_566
N1 Mg1 O3 Mg1 -50.48(10) 2_566 2_566
Mg1 O1 C1 C2 -1.6(2) . .
Mg1 O1 C1 C4 -178.35(10) . .
O1 C1 C2 C3 -1.5(3) . .
C4 C1 C2 C3 175.13(15) . .
Mg1 O2 C3 C2 5.2(2) . .
Mg1 O2 C3 C8 -173.97(10) . .
C1 C2 C3 O2 -0.4(3) . .
C1 C2 C3 C8 178.74(15) . .
O1 C1 C4 C7 -164.70(14) . .
C2 C1 C4 C7 18.5(2) . .
O1 C1 C4 C5 -42.46(19) . .
C2 C1 C4 C5 140.69(16) . .
O1 C1 C4 C6 75.69(18) . .
C2 C1 C4 C6 -101.16(17) . .
O2 C3 C8 C11 -51.42(18) . .
C2 C3 C8 C11 129.36(16) . .
O2 C3 C8 C9 -173.27(14) . .
C2 C3 C8 C9 7.5(2) . .
O2 C3 C8 C10 66.28(17) . .
C2 C3 C8 C10 -112.94(17) . .
Mg1 O3 C12 C14 -75.36(19) . .
Mg1 O3 C12 C14 115.92(14) 2_566 .
Mg1 O3 C12 C15 43.8(2) . .
Mg1 O3 C12 C15 -124.90(13) 2_566 .
Mg1 O3 C12 C13 167.60(11) . .
Mg1 O3 C12 C13 -1.13(17) 2_566 .
C16 N1 C13 C12 162.72(14) . .
C17 N1 C13 C12 -76.01(17) . .
Mg1 N1 C13 C12 40.37(15) 2_566 .
O3 C12 C13 N1 -29.00(19) . .
C14 C12 C13 N1 -147.24(15) . .
C15 C12 C13 N1 93.19(17) . .
